data_8104423
loop_
_publ_author_name
'Eisenmann, B.'
'Zagler, R.'

_publ_section_title
;
 Crystal structure of tetrasodium tetratellurodiarsenate(II)
;
_journal_name_full 'Zeitschrift fuer Kristallographie (149,1979-)'
_journal_page_first 261
_journal_page_last 262
_journal_volume 197
_journal_year 1991
_chemical_formula_sum 'As2 Na4 Te4'
_chemical_name_systematic 'Na4 As2 Te4'
_space_group_IT_number 19
_symmetry_space_group_name_Hall 'P 2ac 2ab'
_symmetry_space_group_name_H-M 'P 21 21 21'
_cell_angle_alpha 90
_cell_angle_beta 90
_cell_angle_gamma 90
_cell_formula_units_Z 4
_cell_length_a 13.988
_cell_length_b 9.819
_cell_length_c 8.714
_cell_volume 1196.852
_citation_journal_id_ASTM ZEKRDZ
_cod_data_source_file Eisenmann_ZEKRDZ_1991_1475.cif
_cod_data_source_block As2Na4Te4
_cod_database_code 8104423

loop_
_symmetry_equiv_pos_as_xyz
x,y,z
-x+1/2,-y,z+1/2
x+1/2,-y+1/2,-z
-x,y+1/2,-z+1/2

loop_
_atom_site_label
_atom_site_type_symbol
_atom_site_fract_x
_atom_site_fract_y
_atom_site_fract_z
_atom_site_occupancy
_atom_site_U_iso_or_equiv
As1 As+2 0.81107 -0.22483 -0.14925 1 0.0
Na1 Na+1 0.11926 -0.6093 0.1612 1 0.0
As2 As+2 0.88425 -0.39729 0.02248 1 0.0
Na4 Na+1 0.1868 -0.1899 0.4263 1 0.0
Na2 Na+1 0.12611 -0.3751 -0.1733 1 0.0
Na3 Na+1 0.0587 -0.003 -0.0165 1 0.0
Te1 Te-2 0.81651 -0.00505 0.01238 1 0.0
Te3 Te-2 0.75157 -0.40732 0.23165 1 0.0
Te4 Te-2 0.95662 -0.19945 -0.33248 1 0.0
Te2 Te-2 0.03456 -0.29121 0.1474 1 0.0
